data_2209492
loop_
_publ_author_name
'Xu-Hong Yang'
'Ming-Hu Wu'
'Wei-Dong Zou'
'Chuan Li'

_publ_section_title
;
 (<i>E</i>)-3-(1,3-Benzodioxol-5-yl)-1-phenyl-2-propen-1-one
;
_journal_coeditor_code EZ2010
_journal_issue 7
_journal_name_full 'Acta Crystallographica Section E'
_journal_page_first o3117
_journal_page_last o3118
_journal_paper_doi 10.1107/S1600536806024597
_journal_volume 62
_journal_year 2006
_chemical_formula_iupac 'C16 H12 O3'
_chemical_formula_moiety 'C16 H12 O3'
_chemical_formula_sum 'C16 H12 O3'
_chemical_formula_weight 252.26
_chemical_melting_point 380
_chemical_name_systematic
;
(E)-3-(1,3-benzodioxol-5-yl)-1-phenyl-2-propen-1-one
;
_space_group_IT_number 61
_symmetry_cell_setting orthorhombic
_symmetry_space_group_name_Hall '-P 2ac 2ab'
_symmetry_space_group_name_H-M 'P b c a'
_atom_sites_solution_hydrogens geom
_atom_sites_solution_primary direct
_atom_sites_solution_secondary difmap
_cell_angle_alpha 90.00
_cell_angle_beta 90.00
_cell_angle_gamma 90.00
_cell_formula_units_Z 8
_cell_length_a 11.4464(11)
_cell_length_b 7.5202(7)
_cell_length_c 28.277(3)
_cell_measurement_reflns_used 2454
_cell_measurement_temperature 292(2)
_cell_measurement_theta_max 21.87
_cell_measurement_theta_min 2.29
_cell_volume 2434.1(4)
_computing_cell_refinement SMART
_computing_data_collection 'SMART (Bruker, 2001)'
_computing_data_reduction 'SAINT-Plus (Bruker, 2001)'
_computing_molecular_graphics 'PLATON (Spek, 2003)'
_computing_publication_material PLATON
_computing_structure_refinement 'SHELXL97 (Sheldrick, 1997)'
_computing_structure_solution 'SHELXS97 (Sheldrick, 1997)'
_diffrn_ambient_temperature 292(2)
_diffrn_measured_fraction_theta_full 1.000
_diffrn_measured_fraction_theta_max 1.000
_diffrn_measurement_device_type 'Bruker SMART CCD area-detector'
_diffrn_measurement_method '\f and \w'
_diffrn_radiation_monochromator graphite
_diffrn_radiation_source 'fine-focus sealed tube'
_diffrn_radiation_type MoK\a
_diffrn_radiation_wavelength 0.71073
_diffrn_reflns_av_R_equivalents 0.0418
_diffrn_reflns_av_sigmaI/netI 0.0285
_diffrn_reflns_limit_h_max 14
_diffrn_reflns_limit_h_min -13
_diffrn_reflns_limit_k_max 9
_diffrn_reflns_limit_k_min -9
_diffrn_reflns_limit_l_max 34
_diffrn_reflns_limit_l_min -27
_diffrn_reflns_number 13993
_diffrn_reflns_theta_full 25.99
_diffrn_reflns_theta_max 25.99
_diffrn_reflns_theta_min 2.29
_diffrn_standards_number 0
_exptl_absorpt_coefficient_mu 0.095
_exptl_absorpt_correction_T_max 0.981
_exptl_absorpt_correction_T_min 0.972
_exptl_absorpt_correction_type multi-scan
_exptl_absorpt_process_details '(SADABS; Sheldrick, 2001)'
_exptl_crystal_colour yellow
_exptl_crystal_density_diffrn 1.377
_exptl_crystal_density_method 'not measured'
_exptl_crystal_description block
_exptl_crystal_F_000 1056
_exptl_crystal_size_max 0.30
_exptl_crystal_size_mid 0.20
_exptl_crystal_size_min 0.20
_refine_diff_density_max 0.119
_refine_diff_density_min -0.189
_refine_ls_extinction_method none
_refine_ls_goodness_of_fit_ref 1.074
_refine_ls_hydrogen_treatment constr
_refine_ls_matrix_type full
_refine_ls_number_parameters 172
_refine_ls_number_reflns 2388
_refine_ls_number_restraints 0
_refine_ls_restrained_S_all 1.074
_refine_ls_R_factor_all 0.0669
_refine_ls_R_factor_gt 0.0473
_refine_ls_shift/su_max 0.001
_refine_ls_shift/su_mean 0.000
_refine_ls_structure_factor_coef Fsqd
_refine_ls_weighting_details 'calc w=1/[\s^2^(Fo^2^)+(0.0408P)^2^+0.5194P] where P=(Fo^2^+2Fc^2^)/3'
_refine_ls_weighting_scheme calc
_refine_ls_wR_factor_gt 0.1025
_refine_ls_wR_factor_ref 0.1099
_reflns_number_gt 1817
_reflns_number_total 2388
_reflns_threshold_expression I>2\s(I)
_cod_data_source_file ez2010.cif
_cod_data_source_block I
_cod_depositor_comments
;
The following automatic conversions were performed:
'_symmetry_cell_setting' value 'Orthorhombic' changed to 'orthorhombic'
according to '/home/saulius/struct/CIF-dictionaries/cif_core.dic'
dictionary named 'cif_core.dic' version 2.4.1 from 2010-06-29.

Automatic conversion script
Id: cif_fix_enum 1527 2010-12-29 10:47:43Z saulius 

The following automatic conversions were performed:

'_symmetry_cell_setting' value 'Orthorhombic' changed to
'orthorhombic' according to
/home/saulius/struct/CIF-dictionaries/cif_core.dic dictionary named
'cif_core.dic' version 2.4.1 from 2010-06-29.

Automatic conversion script
Id: cif_fix_values 1715 2011-07-08 13:25:40Z adriana 
;
_cod_database_code 2209492
_cod_database_fobs_code 2209492

loop_
_symmetry_equiv_pos_as_xyz
'x, y, z'
'-x+1/2, -y, z+1/2'
'-x, y+1/2, -z+1/2'
'x+1/2, -y+1/2, -z'
'-x, -y, -z'
'x-1/2, y, -z-1/2'
'x, -y-1/2, z-1/2'
'-x-1/2, y-1/2, z'

loop_
_atom_site_type_symbol
_atom_site_label
_atom_site_fract_x
_atom_site_fract_y
_atom_site_fract_z
_atom_site_U_iso_or_equiv
_atom_site_adp_type
_atom_site_calc_flag
_atom_site_refinement_flags
_atom_site_occupancy
C C1 0.72153(16) 0.1312(2) 0.76700(6) 0.0488(5) Uani d . 1
H H1 0.7874 0.0801 0.7533 0.059 Uiso calc R 1
C C2 0.71637(18) 0.1509(3) 0.81533(7) 0.0570(5) Uani d . 1
H H2 0.7791 0.1152 0.8340 0.068 Uiso calc R 1
C C3 0.6186(2) 0.2232(3) 0.83609(7) 0.0610(6) Uani d . 1
H H3 0.6152 0.2371 0.8687 0.073 Uiso calc R 1
C C4 0.52614(19) 0.2747(3) 0.80850(7) 0.0607(5) Uani d . 1
H H4 0.4592 0.3205 0.8226 0.073 Uiso calc R 1
C C5 0.53172(16) 0.2590(2) 0.75991(7) 0.0523(5) Uani d . 1
H H5 0.4694 0.2973 0.7415 0.063 Uiso calc R 1
C C6 0.62985(15) 0.1864(2) 0.73837(6) 0.0424(4) Uani d . 1
C C7 0.63851(16) 0.1569(2) 0.68641(6) 0.0468(4) Uani d . 1
C C8 0.55341(17) 0.2404(2) 0.65422(6) 0.0502(5) Uani d . 1
H H8 0.5049 0.3303 0.6654 0.060 Uiso calc R 1
C C9 0.54528(16) 0.1888(2) 0.60967(6) 0.0481(5) Uani d . 1
H H9 0.5943 0.0954 0.6012 0.058 Uiso calc R 1
C C10 0.47105(15) 0.2562(2) 0.57166(6) 0.0438(4) Uani d . 1
C C11 0.37424(16) 0.3634(2) 0.57946(7) 0.0521(5) Uani d . 1
H H11 0.3540 0.3925 0.6104 0.062 Uiso calc R 1
C C12 0.30662(17) 0.4287(3) 0.54243(7) 0.0559(5) Uani d . 1
H H12 0.2420 0.5008 0.5480 0.067 Uiso calc R 1
C C13 0.33909(16) 0.3824(2) 0.49771(6) 0.0474(4) Uani d . 1
C C14 0.43379(15) 0.2754(2) 0.48935(6) 0.0452(4) Uani d . 1
C C15 0.50114(15) 0.2101(2) 0.52516(6) 0.0473(4) Uani d . 1
H H15 0.5650 0.1373 0.5189 0.057 Uiso calc R 1
C C16 0.35082(18) 0.3350(3) 0.41987(7) 0.0615(5) Uani d . 1
H H16A 0.3000 0.2473 0.4054 0.074 Uiso calc R 1
H H16B 0.3777 0.4160 0.3955 0.074 Uiso calc R 1
O O2 0.44810(11) 0.2493(2) 0.44168(4) 0.0633(4) Uani d . 1
O O3 0.28860(11) 0.43097(19) 0.45570(5) 0.0623(4) Uani d . 1
O O1 0.71506(12) 0.0588(2) 0.67108(4) 0.0650(4) Uani d . 1

loop_
_atom_site_aniso_label
_atom_site_aniso_U_11
_atom_site_aniso_U_22
_atom_site_aniso_U_33
_atom_site_aniso_U_12
_atom_site_aniso_U_13
_atom_site_aniso_U_23
C1 0.0452(11) 0.0494(10) 0.0519(11) 0.0024(8) -0.0008(9) 0.0016(8)
C2 0.0609(13) 0.0599(12) 0.0501(12) 0.0031(10) -0.0094(10) 0.0055(9)
C3 0.0839(16) 0.0571(11) 0.0421(11) 0.0041(11) 0.0038(11) 0.0020(9)
C4 0.0647(14) 0.0612(12) 0.0562(13) 0.0118(10) 0.0141(10) 0.0014(9)
C5 0.0485(11) 0.0551(10) 0.0534(12) 0.0067(9) -0.0015(9) 0.0027(9)
C6 0.0431(10) 0.0390(8) 0.0450(10) -0.0048(8) -0.0007(8) 0.0014(7)
C7 0.0442(11) 0.0485(10) 0.0476(11) -0.0035(9) 0.0014(9) -0.0007(8)
C8 0.0556(12) 0.0488(10) 0.0462(11) 0.0050(9) -0.0026(9) -0.0019(8)
C9 0.0461(11) 0.0486(10) 0.0496(11) -0.0008(8) 0.0002(9) -0.0020(8)
C10 0.0429(10) 0.0445(9) 0.0442(10) -0.0024(8) -0.0025(8) -0.0035(7)
C11 0.0551(12) 0.0555(10) 0.0456(11) 0.0027(9) 0.0021(9) -0.0074(8)
C12 0.0506(12) 0.0560(11) 0.0612(13) 0.0128(9) -0.0010(10) -0.0036(9)
C13 0.0431(11) 0.0484(10) 0.0508(11) -0.0020(8) -0.0057(9) 0.0040(8)
C14 0.0408(10) 0.0532(10) 0.0416(10) -0.0051(8) 0.0027(8) -0.0029(8)
C15 0.0382(10) 0.0536(10) 0.0500(11) 0.0025(8) -0.0023(8) -0.0056(8)
C16 0.0610(13) 0.0704(13) 0.0531(12) -0.0025(11) -0.0085(10) 0.0085(10)
O2 0.0544(9) 0.0934(10) 0.0420(8) 0.0091(8) -0.0034(6) -0.0008(7)
O3 0.0572(9) 0.0762(9) 0.0536(8) 0.0103(7) -0.0100(7) 0.0061(7)
O1 0.0593(9) 0.0850(10) 0.0508(8) 0.0199(8) 0.0041(7) -0.0029(7)

loop_
_atom_type_symbol
_atom_type_description
_atom_type_scat_dispersion_real
_atom_type_scat_dispersion_imag
_atom_type_scat_source
C C 0.0033 0.0016 'International Tables Vol C Tables 4.2.6.8 and 6.1.1.4'
H H 0.0000 0.0000 'International Tables Vol C Tables 4.2.6.8 and 6.1.1.4'
O O 0.0106 0.0060 'International Tables Vol C Tables 4.2.6.8 and 6.1.1.4'

loop_
_geom_angle_atom_site_label_1
_geom_angle_atom_site_label_2
_geom_angle_atom_site_label_3
_geom_angle
C2 C1 C6 120.96(17)
C2 C1 H1 119.5
C6 C1 H1 119.5
C1 C2 C3 120.08(18)
C1 C2 H2 120.0
C3 C2 H2 120.0
C4 C3 C2 119.79(19)
C4 C3 H3 120.1
C2 C3 H3 120.1
C3 C4 C5 120.45(19)
C3 C4 H4 119.8
C5 C4 H4 119.8
C4 C5 C6 120.49(18)
C4 C5 H5 119.8
C6 C5 H5 119.8
C1 C6 C5 118.21(17)
C1 C6 C7 118.70(16)
C5 C6 C7 123.01(16)
O1 C7 C8 120.72(17)
O1 C7 C6 119.12(16)
C8 C7 C6 120.14(16)
C9 C8 C7 120.69(17)
C9 C8 H8 119.7
C7 C8 H8 119.7
C8 C9 C10 129.83(17)
C8 C9 H9 115.1
C10 C9 H9 115.1
C11 C10 C15 119.24(16)
C11 C10 C9 123.29(16)
C15 C10 C9 117.46(16)
C10 C11 C12 121.96(17)
C10 C11 H11 119.0
C12 C11 H11 119.0
C13 C12 C11 117.15(17)
C13 C12 H12 121.4
C11 C12 H12 121.4
C12 C13 C14 121.71(17)
C12 C13 O3 128.38(17)
C14 C13 O3 109.91(16)
C15 C14 C13 122.02(17)
C15 C14 O2 127.61(16)
C13 C14 O2 110.37(16)
C14 C15 C10 117.91(17)
C14 C15 H15 121.0
C10 C15 H15 121.0
O2 C16 O3 108.05(15)
O2 C16 H16A 110.1
O3 C16 H16A 110.1
O2 C16 H16B 110.1
O3 C16 H16B 110.1
H16A C16 H16B 108.4
C14 O2 C16 105.47(14)
C13 O3 C16 105.59(14)

loop_
_geom_bond_atom_site_label_1
_geom_bond_atom_site_label_2
_geom_bond_distance
C1 C2 1.376(2)
C1 C6 1.389(2)
C1 H1 0.9300
C2 C3 1.376(3)
C2 H2 0.9300
C3 C4 1.370(3)
C3 H3 0.9300
C4 C5 1.381(3)
C4 H4 0.9300
C5 C6 1.390(2)
C5 H5 0.9300
C6 C7 1.489(2)
C7 O1 1.225(2)
C7 C8 1.474(2)
C8 C9 1.321(2)
C8 H8 0.9300
C9 C10 1.461(2)
C9 H9 0.9300
C10 C11 1.388(2)
C10 C15 1.403(2)
C11 C12 1.392(3)
C11 H11 0.9300
C12 C13 1.363(2)
C12 H12 0.9300
C13 C14 1.370(3)
C13 O3 1.371(2)
C14 C15 1.364(2)
C14 O2 1.372(2)
C15 H15 0.9300
C16 O2 1.427(2)
C16 O3 1.434(2)
C16 H16A 0.9700
C16 H16B 0.9700

loop_
_geom_hbond_atom_site_label_D
_geom_hbond_atom_site_label_H
_geom_hbond_atom_site_label_A
_geom_hbond_site_symmetry_A
_geom_hbond_distance_DH
_geom_hbond_distance_HA
_geom_hbond_distance_DA
_geom_hbond_angle_DHA
_geom_hbond_publ_flag
C12 H12 Cg 7_555 0.93 2.95 3.810(2) 155 yes

loop_
_geom_torsion_atom_site_label_1
_geom_torsion_atom_site_label_2
_geom_torsion_atom_site_label_3
_geom_torsion_atom_site_label_4
_geom_torsion
C6 C1 C2 C3 1.2(3)
C1 C2 C3 C4 0.3(3)
C2 C3 C4 C5 -1.8(3)
C3 C4 C5 C6 1.7(3)
C2 C1 C6 C5 -1.2(2)
C2 C1 C6 C7 -178.18(16)
C4 C5 C6 C1 -0.2(3)
C4 C5 C6 C7 176.59(17)
C1 C6 C7 O1 12.6(2)
C5 C6 C7 O1 -164.24(17)
C1 C6 C7 C8 -169.45(16)
C5 C6 C7 C8 13.7(2)
O1 C7 C8 C9 11.4(3)
C6 C7 C8 C9 -166.56(17)
C7 C8 C9 C10 -177.68(17)
C8 C9 C10 C11 -15.9(3)
C8 C9 C10 C15 163.54(19)
C15 C10 C11 C12 -0.8(3)
C9 C10 C11 C12 178.60(17)
C10 C11 C12 C13 0.2(3)
C11 C12 C13 C14 0.4(3)
C11 C12 C13 O3 -178.93(17)
C12 C13 C14 C15 -0.4(3)
O3 C13 C14 C15 179.05(16)
C12 C13 C14 O2 -179.82(17)
O3 C13 C14 O2 -0.4(2)
C13 C14 C15 C10 -0.2(3)
O2 C14 C15 C10 179.14(16)
C11 C10 C15 C14 0.8(3)
C9 C10 C15 C14 -178.66(15)
C15 C14 O2 C16 176.11(18)
C13 C14 O2 C16 -4.5(2)
O3 C16 O2 C14 7.5(2)
C12 C13 O3 C16 -175.56(19)
C14 C13 O3 C16 5.1(2)
O2 C16 O3 C13 -7.8(2)

loop_
_cod_related_entry_id
_cod_related_entry_database
_cod_related_entry_code
1 ChemSpider 21473747
